data_7713903
loop_
_publ_author_name
'Hao, Xinxin'
'Ying, Jun'
'Zhang, Yanping'
'Tian, Aixiang'
'Yang, Mengle'
'Wang, Xiuli'

_publ_section_title
;
 Four octamolybdate compounds with properties of organic dye adsorption
 and photocatalytic reduction of Cr(VI)
;
_journal_name_full 'Dalton Transactions'
_journal_paper_doi 10.1039/D3DT01976D
_journal_year 2023
_chemical_formula_moiety 'C28 H39 Co Mo4 N10 O15, Mo4 O13, H2 O'
_chemical_formula_sum 'C28 H41 Co Mo8 N10 O29'
_chemical_formula_weight 1808.16
_space_group_crystal_system triclinic
_space_group_IT_number 2
_space_group_name_Hall '-P 1'
_space_group_name_H-M_alt 'P -1'
_atom_sites_solution_hydrogens mixed
_atom_sites_solution_primary dual
_audit_block_doi 10.5517/ccdc.csd.cc2d8t7r
_audit_creation_date 2022-10-14
_audit_creation_method
;
Olex2 1.3
(compiled 2020.11.12 svn.r5f609507 for OlexSys, GUI svn.r6408)
;
_audit_update_record
;
2022-10-14 deposited with the CCDC.	2023-09-05 downloaded from the CCDC.
;
_cell_angle_alpha 110.942(2)
_cell_angle_beta 93.654(3)
_cell_angle_gamma 101.381(3)
_cell_formula_units_Z 2
_cell_length_a 10.3922(8)
_cell_length_b 13.9362(12)
_cell_length_c 19.3170(17)
_cell_measurement_reflns_used 9830
_cell_measurement_temperature 296.15
_cell_measurement_theta_max 26.02
_cell_measurement_theta_min 2.28
_cell_volume 2533.8(4)
_computing_cell_refinement 'SAINT V8.40B (?, 2016)'
_computing_data_reduction 'SAINT V8.40B (?, 2016)'
_computing_molecular_graphics 'Olex2 1.3 (Dolomanov et al., 2009)'
_computing_publication_material 'Olex2 1.3 (Dolomanov et al., 2009)'
_computing_structure_refinement 'SHELXL 2018/3 (Sheldrick, 2015)'
_computing_structure_solution 'SHELXT 2014/5 (Sheldrick, 2014)'
_diffrn_ambient_temperature 296.15
_diffrn_measured_fraction_theta_full 0.988
_diffrn_measured_fraction_theta_max 0.986
_diffrn_measurement_device_type 'Bruker APEX-II CCD'
_diffrn_measurement_method '\f and \w scans'
_diffrn_radiation_monochromator graphite
_diffrn_radiation_type MoK\a
_diffrn_radiation_wavelength 0.71073
_diffrn_reflns_av_R_equivalents 0.0491
_diffrn_reflns_av_unetI/netI 0.0303
_diffrn_reflns_Laue_measured_fraction_full 0.988
_diffrn_reflns_Laue_measured_fraction_max 0.986
_diffrn_reflns_limit_h_max 12
_diffrn_reflns_limit_h_min -12
_diffrn_reflns_limit_k_max 17
_diffrn_reflns_limit_k_min -17
_diffrn_reflns_limit_l_max 23
_diffrn_reflns_limit_l_min -23
_diffrn_reflns_number 92963
_diffrn_reflns_point_group_measured_fraction_full 0.988
_diffrn_reflns_point_group_measured_fraction_max 0.986
_diffrn_reflns_theta_full 25.242
_diffrn_reflns_theta_max 26.055
_diffrn_reflns_theta_min 2.021
_diffrn_source_current 1.4
_diffrn_source_power 0.07
_diffrn_source_voltage 50.0
_diffrn_standards_number 0
_exptl_absorpt_coefficient_mu 2.328
_exptl_absorpt_correction_type none
_exptl_crystal_density_diffrn 2.370
_exptl_crystal_F_000 1748
_refine_diff_density_max 1.847
_refine_diff_density_min -0.677
_refine_diff_density_rms 0.122
_refine_ls_extinction_method none
_refine_ls_goodness_of_fit_ref 1.191
_refine_ls_hydrogen_treatment constr
_refine_ls_matrix_type full
_refine_ls_number_parameters 688
_refine_ls_number_reflns 9875
_refine_ls_number_restraints 0
_refine_ls_restrained_S_all 1.191
_refine_ls_R_factor_all 0.0381
_refine_ls_R_factor_gt 0.0338
_refine_ls_shift/su_max 0.001
_refine_ls_shift/su_mean 0.000
_refine_ls_structure_factor_coef Fsqd
_refine_ls_weighting_details 'w=1/[\s^2^(Fo^2^)+11.7511P] where P=(Fo^2^+2Fc^2^)/3'
_refine_ls_weighting_scheme calc
_refine_ls_wR_factor_gt 0.0801
_refine_ls_wR_factor_ref 0.0845
_reflns_Friedel_coverage 0.000
_reflns_number_gt 9145
_reflns_number_total 9875
_reflns_threshold_expression 'I > 2\s(I)'
_cod_data_source_file d3dt01976d2.cif
_cod_data_source_block 2
_cod_database_code 7713903
_shelx_shelxl_version_number 2018/3
_shelx_space_group_comment
;
The symmetry employed for this shelxl refinement is uniquely defined
by the following loop, which should always be used as a source of
symmetry information in preference to the above space-group names.
They are only intended as comments.
;
_olex2_refinement_description
;
1. Fixed Uiso
 At 1.2 times of:
  All C(H) groups, All C(H,H) groups, All N(H) groups
 At 1.5 times of:
  All O(H,H) groups
2.a Free rotating group:
 O1(H1a,H1b)
2.b Ternary CH refined with riding coordinates:
 N015(H015)
2.c Secondary CH2 refined with riding coordinates:
 C01D(H01a,H01b), C01H(H01d,H01e), C01J(H01f,H01g), C01M(H01h,H01j), C01N(H01k,
 H01m), C01O(H01n,H01o), C01Q(H01p,H01q), C01R(H01r,H01s), C01S(H01t,H01u),
 C01U(H01w,H01x), C01X(H01z,Ha), C020(H02a,H02b), C021(H02c,H02d), C022(H02e,
 H02f)
2.d Aromatic/amide H refined with riding coordinates:
 C01C(H01C), C01I(H01I), C01L(H01L), C01T(H01v), C(H), C01W(H01y), C01Y(H01),
 C01Z(H1), C023(H023), C024(H024)
;
_olex2_submission_special_instructions 'No special instructions were received'

loop_
_space_group_symop_operation_xyz
'x, y, z'
'-x, -y, -z'

loop_
_atom_site_label
_atom_site_type_symbol
_atom_site_fract_x
_atom_site_fract_y
_atom_site_fract_z
_atom_site_U_iso_or_equiv
_atom_site_adp_type
_atom_site_occupancy
_atom_site_site_symmetry_order
_atom_site_calc_flag
_atom_site_refinement_flags_posn
_atom_site_refinement_flags_adp
_atom_site_refinement_flags_occupancy
_atom_site_disorder_assembly
_atom_site_disorder_group
Mo01 Mo -0.05187(3) 0.11200(3) 0.50181(2) 0.01885(8) Uani 1 1 d . . . . .
Mo02 Mo 0.20024(3) 0.19345(3) 0.39114(2) 0.02147(8) Uani 1 1 d . . . . .
Mo03 Mo 0.36009(4) -0.00384(3) -0.06014(2) 0.02504(9) Uani 1 1 d . . . . .
Mo04 Mo -0.03281(4) -0.02373(3) 0.33182(2) 0.02394(9) Uani 1 1 d . . . . .
Mo05 Mo 0.26636(3) 0.11132(3) 0.54613(2) 0.02621(9) Uani 1 1 d . . . . .
Mo06 Mo 0.30976(4) -0.02624(3) 0.09715(2) 0.03309(10) Uani 1 1 d . . . . .
Mo07 Mo 0.56651(4) 0.21958(3) 0.02531(2) 0.03218(10) Uani 1 1 d . . . . .
Mo08 Mo 0.51918(5) 0.20076(3) 0.18604(2) 0.03720(11) Uani 1 1 d . . . . .
Co09 Co 0.09010(6) 0.42741(4) 0.41126(3) 0.02313(12) Uani 1 1 d . . . . .
O00A O 0.0022(3) 0.1326(2) 0.41419(16) 0.0220(6) Uani 1 1 d . . . . .
O00B O 0.1614(3) 0.0243(2) 0.59393(16) 0.0239(6) Uani 1 1 d . . . . .
O00C O -0.1015(3) 0.0052(2) 0.54006(16) 0.0231(6) Uani 1 1 d . . . . .
O00D O 0.2975(3) -0.1043(2) -0.01281(18) 0.0310(7) Uani 1 1 d . . . . .
O00E O 0.5026(3) 0.0981(2) -0.07306(18) 0.0312(7) Uani 1 1 d . . . . .
O00F O 0.4581(3) 0.0792(2) 0.05343(17) 0.0294(7) Uani 1 1 d . . . . .
O00G O 0.0947(3) 0.1879(2) 0.56215(17) 0.0278(6) Uani 1 1 d . . . . .
O00H O -0.1649(3) 0.1867(3) 0.52608(19) 0.0319(7) Uani 1 1 d . . . . .
O00I O 0.1364(3) 0.0434(2) 0.32159(17) 0.0277(6) Uani 1 1 d . . . . .
O00J O 0.2838(3) 0.1704(2) 0.47029(18) 0.0285(6) Uani 1 1 d . . . . .
O00K O 0.1731(3) 0.3192(2) 0.43843(17) 0.0278(6) Uani 1 1 d . . . . .
O00L O 0.2330(3) 0.0568(3) -0.0550(2) 0.0386(8) Uani 1 1 d . . . . .
O00M O 0.3324(3) 0.2195(3) 0.3479(2) 0.0357(7) Uani 1 1 d . . . . .
O00N O -0.0212(4) -0.1515(3) 0.3029(2) 0.0384(8) Uani 1 1 d . . . . .
O00O O 0.3310(3) -0.0968(3) -0.15148(19) 0.0370(8) Uani 1 1 d . . . . .
O00P O 0.4219(4) 0.0687(3) 0.18589(19) 0.0402(8) Uani 1 1 d . . . . .
O00Q O 0.6256(4) 0.2647(3) 0.1279(2) 0.0402(8) Uani 1 1 d . . . . .
O00R O 0.4283(4) 0.2686(3) 0.0252(2) 0.0447(9) Uani 1 1 d . . . . .
O00S O -0.1362(4) -0.0179(3) 0.26245(19) 0.0398(8) Uani 1 1 d . . . . .
N00T N 0.0046(4) 0.2211(3) 0.1912(2) 0.0257(7) Uani 1 1 d . . . . .
N00U N 0.0947(4) 0.6271(3) 0.5613(2) 0.0259(7) Uani 1 1 d . . . . .
N00V N 0.0786(4) 0.2083(3) 0.2946(2) 0.0248(7) Uani 1 1 d . . . . .
N00W N 0.5534(4) 1.0968(3) 0.6753(2) 0.0298(8) Uani 1 1 d . . . . .
O00X O 0.3489(4) 0.2120(3) 0.6260(2) 0.0546(11) Uani 1 1 d . . . . .
N00Y N 0.0451(4) 0.3022(3) 0.3114(2) 0.0255(7) Uani 1 1 d . . . . .
O00Z O 0.6845(4) 0.2995(3) 0.0008(3) 0.0539(10) Uani 1 1 d . . . . .
N010 N -0.0026(4) 0.4816(3) 0.3294(2) 0.0324(8) Uani 1 1 d . . . . .
N011 N 0.1528(3) 0.5667(3) 0.5050(2) 0.0247(7) Uani 1 1 d . . . . .
N012 N 0.2926(3) 0.7191(3) 0.5639(2) 0.0243(7) Uani 1 1 d . . . . .
O013 O 0.2447(4) -0.1278(4) 0.1232(2) 0.0528(10) Uani 1 1 d . . . . .
O014 O 0.3927(5) 0.2620(3) 0.1872(2) 0.0537(10) Uani 1 1 d . . . . .
N015 N 0.1660(4) 0.2686(3) -0.0325(2) 0.0297(8) Uani 1 1 d . . . . .
H015 H 0.243942 0.246791 -0.017610 0.036 Uiso 1 1 calc R U . . .
N016 N 0.2898(4) 0.4922(3) 0.3960(2) 0.0289(8) Uani 1 1 d . . . . .
O017 O 0.6086(5) 0.2626(3) 0.2728(2) 0.0551(11) Uani 1 1 d . . . . .
O018 O 0.3786(4) 0.0352(4) 0.5228(3) 0.0515(11) Uani 1 1 d . . . . .
O019 O 0.1829(4) 0.0331(4) 0.0933(2) 0.0503(10) Uani 1 1 d . . . . .
O01A O 0.2875(4) 0.3772(4) -0.1208(2) 0.0554(11) Uani 1 1 d . . . . .
C01B C 0.0019(4) 0.3103(3) 0.2492(2) 0.0260(9) Uani 1 1 d . . . . .
C01C C 0.1799(4) 0.7175(3) 0.5952(3) 0.0268(9) Uani 1 1 d . . . . .
H01C H 0.165113 0.773366 0.635453 0.032 Uiso 1 1 calc R U . . .
C01D C 0.4029(4) 0.9122(3) 0.6392(3) 0.0284(9) Uani 1 1 d . . . . .
H01A H 0.382216 0.905971 0.685873 0.034 Uiso 1 1 calc R U . . .
H01B H 0.336747 0.941140 0.620886 0.034 Uiso 1 1 calc R U . . .
O01E O 0.6903(5) 1.3060(3) 0.7721(3) 0.0643(12) Uani 1 1 d . . . . .
C01F C 0.2712(4) 0.6234(3) 0.5076(2) 0.0255(8) Uani 1 1 d . . . . .
C01G C -0.0376(5) 0.4096(4) 0.2576(3) 0.0307(9) Uani 1 1 d . . . . .
C01H C 0.4093(4) 0.8072(4) 0.5822(3) 0.0361(11) Uani 1 1 d . . . . .
H01D H 0.426850 0.817058 0.536138 0.043 Uiso 1 1 calc R U . . .
H01E H 0.484760 0.786502 0.599822 0.043 Uiso 1 1 calc R U . . .
C01I C 0.0530(5) 0.1600(3) 0.2215(2) 0.0286(9) Uani 1 1 d . . . . .
H01I H 0.066376 0.093398 0.194620 0.034 Uiso 1 1 calc R U . . .
C01J C -0.0250(5) 0.1943(4) 0.1097(2) 0.0337(10) Uani 1 1 d . . . . .
H01F H -0.106486 0.213587 0.098715 0.040 Uiso 1 1 calc R U . . .
H01G H -0.037552 0.118748 0.083131 0.040 Uiso 1 1 calc R U . . .
C01K C 0.3574(5) 0.5795(3) 0.4534(3) 0.0310(10) Uani 1 1 d . . . . .
C01L C 0.3568(5) 0.4428(4) 0.3434(3) 0.0400(12) Uani 1 1 d . . . . .
H01L H 0.310659 0.382675 0.303121 0.048 Uiso 1 1 calc R U . . .
C01M C 0.5284(6) 1.1443(4) 0.7544(3) 0.0474(13) Uani 1 1 d . . . . .
H01H H 0.584004 1.124366 0.786685 0.057 Uiso 1 1 calc R U . . .
H01J H 0.436467 1.117648 0.757756 0.057 Uiso 1 1 calc R U . . .
C01N C 0.0526(5) 0.2251(4) -0.0001(3) 0.0339(10) Uani 1 1 d . . . . .
H01K H 0.026890 0.148758 -0.025426 0.041 Uiso 1 1 calc R U . . .
H01M H -0.022803 0.253014 -0.008482 0.041 Uiso 1 1 calc R U . . .
C01O C 0.1383(6) 0.2229(4) -0.1169(3) 0.0396(11) Uani 1 1 d . . . . .
H01N H 0.121053 0.146423 -0.135334 0.048 Uiso 1 1 calc R U . . .
H01O H 0.060725 0.242072 -0.133786 0.048 Uiso 1 1 calc R U . . .
C01Q C 0.5426(5) 0.9812(4) 0.6496(3) 0.0399(12) Uani 1 1 d . . . . .
H01P H 0.599424 0.968400 0.685582 0.048 Uiso 1 1 calc R U . . .
H01Q H 0.576750 0.958426 0.602251 0.048 Uiso 1 1 calc R U . . .
C01R C 0.0887(5) 0.2532(4) 0.0829(3) 0.0342(10) Uani 1 1 d . . . . .
H01R H 0.102486 0.328907 0.109676 0.041 Uiso 1 1 calc R U . . .
H01S H 0.170045 0.232908 0.092482 0.041 Uiso 1 1 calc R U . . .
C01S C 0.6891(6) 1.1493(5) 0.6674(4) 0.0570(17) Uani 1 1 d . . . . .
H01T H 0.755519 1.131268 0.694959 0.068 Uiso 1 1 calc R U . . .
H01U H 0.700924 1.123545 0.614997 0.068 Uiso 1 1 calc R U . . .
C01T C -0.0364(6) 0.5739(4) 0.3461(3) 0.0465(13) Uani 1 1 d . . . . .
H01V H -0.014977 0.622664 0.395217 0.056 Uiso 1 1 calc R U . . .
C01U C 0.2005(6) 0.3868(4) -0.0050(3) 0.0452(13) Uani 1 1 d . . . . .
H01W H 0.225346 0.416490 0.049010 0.054 Uiso 1 1 calc R U . . .
H01X H 0.123996 0.411190 -0.016962 0.054 Uiso 1 1 calc R U . . .
C C -0.1019(8) 0.6003(5) 0.2934(4) 0.0635(19) Uani 1 1 d . . . . .
H H -0.123330 0.665640 0.306485 0.076 Uiso 1 1 calc R U . . .
C01W C -0.1025(7) 0.4295(5) 0.2020(3) 0.0529(15) Uani 1 1 d . . . . .
H01Y H -0.124223 0.379374 0.153314 0.063 Uiso 1 1 calc R U . . .
C01X C 0.2574(7) 0.2662(5) -0.1465(3) 0.0526(14) Uani 1 1 d . . . . .
H01Z H 0.333387 0.243945 -0.131069 0.063 Uiso 1 1 calc R U . . .
HA H 0.240669 0.237017 -0.200850 0.063 Uiso 1 1 calc R U . . .
C01Y C 0.4927(6) 0.4771(5) 0.3460(4) 0.0588(18) Uani 1 1 d . . . . .
H01 H 0.536361 0.440956 0.308119 0.071 Uiso 1 1 calc R U . . .
C01Z C 0.4918(5) 0.6159(5) 0.4605(4) 0.0576(18) Uani 1 1 d . . . . .
H1 H 0.536346 0.674539 0.502291 0.069 Uiso 1 1 calc R U . . .
C020 C 0.3143(7) 0.4233(5) -0.0415(4) 0.0553(15) Uani 1 1 d . . . . .
H02A H 0.332594 0.499664 -0.025462 0.066 Uiso 1 1 calc R U . . .
H02B H 0.392979 0.405381 -0.024723 0.066 Uiso 1 1 calc R U . . .
C021 C 0.5587(7) 1.2632(5) 0.7800(5) 0.069(2) Uani 1 1 d . . . . .
H02C H 0.496706 1.282843 0.750854 0.082 Uiso 1 1 calc R U . . .
H02D H 0.546730 1.293339 0.832166 0.082 Uiso 1 1 calc R U . . .
C022 C 0.7079(8) 1.2658(5) 0.6961(4) 0.0681(19) Uani 1 1 d . . . . .
H02E H 0.796455 1.297998 0.690795 0.082 Uiso 1 1 calc R U . . .
H02F H 0.644629 1.283990 0.666673 0.082 Uiso 1 1 calc R U . . .
C023 C 0.5612(6) 0.5653(5) 0.4057(4) 0.068(2) Uani 1 1 d . . . . .
H023 H 0.652097 0.590413 0.409024 0.082 Uiso 1 1 calc R U . . .
C024 C -0.1347(9) 0.5270(6) 0.2209(4) 0.072(2) Uani 1 1 d . . . . .
H024 H -0.178599 0.542823 0.184352 0.087 Uiso 1 1 calc R U . . .
O1 O 0.8780(7) 1.3779(6) 0.9135(4) 0.098(2) Uani 1 1 d G . . . .
H1A H 0.845770 1.384205 0.874253 0.147 Uiso 1 1 d G U . . .
H1B H 0.817309 1.333395 0.920875 0.147 Uiso 1 1 d G U . . .

loop_
_atom_site_aniso_label
_atom_site_aniso_U_11
_atom_site_aniso_U_22
_atom_site_aniso_U_33
_atom_site_aniso_U_23
_atom_site_aniso_U_13
_atom_site_aniso_U_12
Mo01 0.01861(16) 0.02062(16) 0.02029(16) 0.00960(13) 0.00488(12) 0.00703(13)
Mo02 0.01813(16) 0.02471(18) 0.02513(18) 0.01354(14) 0.00386(13) 0.00496(13)
Mo03 0.02432(18) 0.02505(18) 0.02678(19) 0.01119(15) -0.00233(14) 0.00739(14)
Mo04 0.02610(18) 0.02306(18) 0.02196(17) 0.00793(14) 0.00436(14) 0.00505(14)
Mo05 0.01499(17) 0.0353(2) 0.0326(2) 0.02135(16) -0.00144(14) 0.00076(14)
Mo06 0.0309(2) 0.0396(2) 0.0316(2) 0.01540(18) 0.00511(16) 0.01062(17)
Mo07 0.0377(2) 0.02419(19) 0.0346(2) 0.01273(16) -0.00295(17) 0.00666(16)
Mo08 0.0492(3) 0.0332(2) 0.0259(2) 0.00557(17) -0.00130(17) 0.01526(19)
Co09 0.0235(3) 0.0218(3) 0.0224(3) 0.0070(2) 0.0046(2) 0.0037(2)
O00A 0.0203(14) 0.0250(14) 0.0235(14) 0.0118(12) 0.0038(11) 0.0069(11)
O00B 0.0192(14) 0.0290(15) 0.0254(14) 0.0135(12) 0.0011(11) 0.0045(11)
O00C 0.0219(14) 0.0261(14) 0.0243(14) 0.0120(12) 0.0057(11) 0.0068(11)
O00D 0.0277(16) 0.0310(16) 0.0329(17) 0.0127(14) -0.0024(13) 0.0049(13)
O00E 0.0345(17) 0.0312(16) 0.0294(16) 0.0137(13) -0.0009(13) 0.0082(13)
O00F 0.0311(16) 0.0290(16) 0.0300(16) 0.0114(13) 0.0003(13) 0.0119(13)
O00G 0.0339(16) 0.0233(15) 0.0249(15) 0.0094(12) 0.0015(12) 0.0046(12)
O00H 0.0343(17) 0.0329(17) 0.0380(18) 0.0181(14) 0.0139(14) 0.0175(14)
O00I 0.0303(16) 0.0303(16) 0.0278(15) 0.0137(13) 0.0107(12) 0.0122(13)
O00J 0.0207(14) 0.0322(16) 0.0351(17) 0.0188(14) 0.0007(12) 0.0014(12)
O00K 0.0293(16) 0.0251(15) 0.0277(15) 0.0112(12) -0.0010(12) 0.0029(12)
O00L 0.0349(18) 0.0408(19) 0.046(2) 0.0192(16) 0.0029(15) 0.0180(15)
O00M 0.0292(17) 0.0455(19) 0.0420(19) 0.0261(16) 0.0120(14) 0.0103(14)
O00N 0.048(2) 0.0292(17) 0.0364(18) 0.0098(14) 0.0096(15) 0.0092(15)
O00O 0.0404(19) 0.0370(18) 0.0317(17) 0.0114(14) -0.0061(14) 0.0112(15)
O00P 0.048(2) 0.045(2) 0.0283(17) 0.0134(15) 0.0042(15) 0.0151(17)
O00Q 0.048(2) 0.0290(17) 0.0369(19) 0.0084(14) -0.0068(16) 0.0051(15)
O00R 0.055(2) 0.0377(19) 0.045(2) 0.0167(17) -0.0016(17) 0.0210(17)
O00S 0.0399(19) 0.047(2) 0.0299(17) 0.0152(16) -0.0020(14) 0.0065(16)
N00T 0.0277(18) 0.0259(18) 0.0219(17) 0.0086(14) 0.0013(14) 0.0046(14)
N00U 0.0235(18) 0.0227(17) 0.0285(18) 0.0067(14) 0.0050(14) 0.0041(14)
N00V 0.0285(18) 0.0243(17) 0.0250(18) 0.0114(14) 0.0057(14) 0.0092(14)
N00W 0.0265(19) 0.0284(19) 0.031(2) 0.0115(16) 0.0006(15) -0.0004(15)
O00X 0.048(2) 0.062(3) 0.040(2) 0.0251(19) -0.0161(17) -0.0213(19)
N00Y 0.0283(18) 0.0250(18) 0.0261(18) 0.0110(15) 0.0039(14) 0.0099(14)
O00Z 0.061(3) 0.035(2) 0.065(3) 0.0251(19) 0.007(2) 0.0001(18)
N010 0.039(2) 0.0255(19) 0.035(2) 0.0136(16) 0.0017(17) 0.0091(16)
N011 0.0231(17) 0.0224(17) 0.0240(17) 0.0041(14) 0.0051(14) 0.0033(14)
N012 0.0197(17) 0.0205(17) 0.0304(19) 0.0073(14) 0.0037(14) 0.0044(13)
O013 0.048(2) 0.063(3) 0.055(2) 0.035(2) 0.0101(19) 0.007(2)
O014 0.069(3) 0.051(2) 0.044(2) 0.0108(18) 0.007(2) 0.033(2)
N015 0.035(2) 0.032(2) 0.0251(19) 0.0127(16) 0.0027(15) 0.0110(16)
N016 0.0291(19) 0.0216(17) 0.032(2) 0.0075(15) 0.0102(16) 0.0011(14)
O017 0.074(3) 0.047(2) 0.035(2) 0.0057(17) -0.0087(19) 0.016(2)
O018 0.0277(18) 0.082(3) 0.079(3) 0.061(3) 0.0229(18) 0.0262(19)
O019 0.043(2) 0.068(3) 0.048(2) 0.023(2) 0.0116(18) 0.028(2)
O01A 0.061(3) 0.069(3) 0.050(2) 0.041(2) 0.009(2) 0.011(2)
C01B 0.026(2) 0.030(2) 0.022(2) 0.0108(17) 0.0022(16) 0.0053(17)
C01C 0.022(2) 0.027(2) 0.030(2) 0.0097(18) 0.0042(17) 0.0052(16)
C01D 0.024(2) 0.026(2) 0.033(2) 0.0096(18) 0.0044(17) 0.0053(17)
O01E 0.053(3) 0.044(2) 0.070(3) 0.004(2) -0.002(2) -0.0097(19)
C01F 0.021(2) 0.023(2) 0.029(2) 0.0075(17) 0.0031(16) 0.0029(16)
C01G 0.033(2) 0.028(2) 0.032(2) 0.0130(19) -0.0009(18) 0.0078(18)
C01H 0.019(2) 0.026(2) 0.052(3) 0.004(2) 0.006(2) -0.0014(17)
C01I 0.035(2) 0.025(2) 0.026(2) 0.0087(17) 0.0052(18) 0.0090(18)
C01J 0.038(3) 0.034(2) 0.023(2) 0.0094(19) -0.0048(18) 0.001(2)
C01K 0.028(2) 0.023(2) 0.038(2) 0.0062(18) 0.0098(19) 0.0048(17)
C01L 0.039(3) 0.030(2) 0.040(3) 0.003(2) 0.019(2) 0.001(2)
C01M 0.048(3) 0.042(3) 0.041(3) 0.005(2) 0.015(2) 0.003(2)
C01N 0.037(3) 0.042(3) 0.025(2) 0.014(2) 0.0046(19) 0.011(2)
C01O 0.051(3) 0.043(3) 0.022(2) 0.011(2) 0.002(2) 0.010(2)
C01Q 0.025(2) 0.032(2) 0.054(3) 0.008(2) 0.008(2) 0.0025(19)
C01R 0.033(2) 0.045(3) 0.023(2) 0.014(2) 0.0003(18) 0.006(2)
C01S 0.044(3) 0.045(3) 0.064(4) 0.007(3) 0.020(3) -0.012(3)
C01T 0.060(4) 0.030(3) 0.044(3) 0.008(2) -0.003(3) 0.013(2)
C01U 0.063(4) 0.036(3) 0.036(3) 0.014(2) 0.006(2) 0.012(2)
C 0.091(5) 0.039(3) 0.064(4) 0.019(3) -0.008(4) 0.031(3)
C01W 0.068(4) 0.050(3) 0.043(3) 0.019(3) -0.011(3) 0.023(3)
C01X 0.063(4) 0.067(4) 0.036(3) 0.027(3) 0.014(3) 0.019(3)
C01Y 0.045(3) 0.040(3) 0.073(4) 0.000(3) 0.036(3) 0.003(2)
C01Z 0.030(3) 0.037(3) 0.076(4) -0.011(3) 0.016(3) -0.003(2)
C020 0.059(4) 0.052(3) 0.062(4) 0.035(3) 0.001(3) 0.005(3)
C021 0.058(4) 0.046(4) 0.076(5) -0.003(3) 0.013(3) 0.001(3)
C022 0.074(5) 0.047(4) 0.071(5) 0.021(3) 0.013(4) -0.011(3)
C023 0.036(3) 0.045(3) 0.096(5) -0.004(3) 0.034(3) -0.001(3)
C024 0.105(6) 0.056(4) 0.065(4) 0.028(3) -0.016(4) 0.039(4)
O1 0.079(4) 0.097(5) 0.113(6) 0.048(4) -0.005(4) 0.000(3)

loop_
_atom_type_symbol
_atom_type_description
_atom_type_scat_dispersion_real
_atom_type_scat_dispersion_imag
_atom_type_scat_source
C C 0.0033 0.0016 'International Tables Vol C Tables 4.2.6.8 and 6.1.1.4'
H H 0.0000 0.0000 'International Tables Vol C Tables 4.2.6.8 and 6.1.1.4'
Co Co 0.3494 0.9721 'International Tables Vol C Tables 4.2.6.8 and 6.1.1.4'
Mo Mo -1.6832 0.6857 'International Tables Vol C Tables 4.2.6.8 and 6.1.1.4'
N N 0.0061 0.0033 'International Tables Vol C Tables 4.2.6.8 and 6.1.1.4'
O O 0.0106 0.0060 'International Tables Vol C Tables 4.2.6.8 and 6.1.1.4'

loop_
_geom_angle_atom_site_label_1
_geom_angle_atom_site_label_2
_geom_angle_atom_site_label_3
_geom_angle
_geom_angle_site_symmetry_1
_geom_angle_site_symmetry_3
_geom_angle_publ_flag
O00A Mo01 Mo04 40.40(8) . . ?
O00A Mo01 O00B 73.12(11) . 2_556 ?
O00A Mo01 O00C 75.54(10) . 2_556 ?
O00B Mo01 Mo04 38.70(8) 2_556 . ?
O00B Mo01 O00C 73.55(10) 2_556 2_556 ?
O00C Mo01 Mo04 101.60(9) . . ?
O00C Mo01 Mo04 54.34(7) 2_556 . ?
O00C Mo01 O00A 141.60(12) . . ?
O00C Mo01 O00B 75.38(12) . 2_556 ?
O00C Mo01 O00C 74.92(12) . 2_556 ?
O00G Mo01 Mo04 118.54(10) . . ?
O00G Mo01 O00A 96.42(13) . . ?
O00G Mo01 O00B 151.77(13) . 2_556 ?
O00G Mo01 O00C 101.13(13) . . ?
O00G Mo01 O00C 78.49(12) . 2_556 ?
O00H Mo01 Mo04 122.74(11) . . ?
O00H Mo01 O00A 103.59(14) . . ?
O00H Mo01 O00B 102.77(14) . 2_556 ?
O00H Mo01 O00C 104.30(14) . . ?
O00H Mo01 O00C 176.31(14) . 2_556 ?
O00H Mo01 O00G 105.19(16) . . ?
O00A Mo02 N00V 82.42(12) . . ?
O00I Mo02 O00A 72.07(11) . . ?
O00I Mo02 N00V 78.11(12) . . ?
O00J Mo02 O00A 91.79(12) . . ?
O00J Mo02 O00I 97.97(13) . . ?
O00J Mo02 N00V 173.77(13) . . ?
O00K Mo02 O00A 85.66(13) . . ?
O00K Mo02 O00I 151.31(13) . . ?
O00K Mo02 O00J 100.66(14) . . ?
O00K Mo02 N00V 81.28(13) . . ?
O00M Mo02 O00A 163.69(14) . . ?
O00M Mo02 O00I 95.11(15) . . ?
O00M Mo02 O00J 100.13(15) . . ?
O00M Mo02 O00K 102.82(16) . . ?
O00M Mo02 N00V 85.12(15) . . ?
O00D Mo03 Mo07 123.85(9) . . ?
O00D Mo03 O00F 77.64(13) . . ?
O00D Mo03 O00F 76.84(12) . 2_655 ?
O00E Mo03 Mo07 36.30(10) . . ?
O00E Mo03 O00D 149.58(13) . . ?
O00E Mo03 O00F 79.18(13) . . ?
O00E Mo03 O00F 78.48(12) . 2_655 ?
O00F Mo03 Mo07 85.91(8) 2_655 . ?
O00F Mo03 Mo07 46.25(8) . . ?
O00F Mo03 O00F 75.47(13) . 2_655 ?
O00L Mo03 Mo07 90.72(13) . . ?
O00L Mo03 O00D 101.05(16) . . ?
O00L Mo03 O00E 101.67(16) . . ?
O00L Mo03 O00F 173.97(15) . 2_655 ?
O00L Mo03 O00F 98.60(15) . . ?
O00L Mo03 O00O 104.24(17) . . ?
O00O Mo03 Mo07 133.84(12) . . ?
O00O Mo03 O00D 96.18(15) . . ?
O00O Mo03 O00E 97.55(16) . . ?
O00O Mo03 O00F 157.10(14) . . ?
O00O Mo03 O00F 81.66(13) . 2_655 ?
O00A Mo04 Mo01 35.60(7) . . ?
O00B Mo04 Mo01 42.04(8) 2_556 . ?
O00B Mo04 O00A 71.85(11) 2_556 . ?
O00I Mo04 Mo01 101.37(9) . . ?
O00I Mo04 O00A 75.74(12) . . ?
O00I Mo04 O00B 143.32(13) . 2_556 ?
O00N Mo04 Mo01 122.43(12) . . ?
O00N Mo04 O00A 152.18(14) . . ?
O00N Mo04 O00B 99.46(15) . 2_556 ?
O00N Mo04 O00I 101.24(15) . . ?
O00N Mo04 O00S 105.49(18) . . ?
O00S Mo04 Mo01 118.79(13) . . ?
O00S Mo04 O00A 101.99(15) . . ?
O00S Mo04 O00B 98.87(15) . 2_556 ?
O00S Mo04 O00I 104.29(16) . . ?
O00B Mo05 O00C 72.29(11) . 2_556 ?
O00B Mo05 O00G 81.56(11) . . ?
O00C Mo05 O00G 75.37(11) 2_556 . ?
O00J Mo05 O00B 151.59(12) . . ?
O00J Mo05 O00C 81.55(12) . 2_556 ?
O00J Mo05 O00G 81.27(12) . . ?
O00X Mo05 O00B 97.55(16) . . ?
O00X Mo05 O00C 160.96(18) . 2_556 ?
O00X Mo05 O00G 87.41(18) . . ?
O00X Mo05 O00J 104.10(16) . . ?
O00X Mo05 O018 102.0(2) . . ?
O018 Mo05 O00B 95.02(15) . . ?
O018 Mo05 O00C 94.99(18) . 2_556 ?
O018 Mo05 O00G 170.33(18) . . ?
O018 Mo05 O00J 98.16(16) . . ?
O00D Mo06 O00E 70.87(12) . 2_655 ?
O00D Mo06 O00F 72.99(12) . . ?
O00F Mo06 O00E 71.30(11) . 2_655 ?
O00P Mo06 O00D 145.59(15) . . ?
O00P Mo06 O00E 83.21(14) . 2_655 ?
O00P Mo06 O00F 77.55(14) . . ?
O013 Mo06 O00D 100.01(18) . . ?
O013 Mo06 O00E 88.04(17) . 2_655 ?
O013 Mo06 O00F 159.32(17) . . ?
O013 Mo06 O00P 101.34(19) . . ?
O013 Mo06 O019 104.5(2) . . ?
O019 Mo06 O00D 97.05(17) . . ?
O019 Mo06 O00E 164.20(16) . 2_655 ?
O019 Mo06 O00F 95.79(17) . . ?
O019 Mo06 O00P 103.30(18) . . ?
O00D Mo07 Mo03 78.61(8) 2_655 . ?
O00D Mo07 O00F 71.56(11) 2_655 . ?
O00E Mo07 Mo03 34.87(9) . . ?
O00E Mo07 O00D 71.98(12) . 2_655 ?
O00E Mo07 O00F 73.95(12) . . ?
O00F Mo07 Mo03 42.16(8) . . ?
O00Q Mo07 Mo03 119.93(11) . . ?
O00Q Mo07 O00D 84.40(14) . 2_655 ?
O00Q Mo07 O00E 147.62(14) . . ?
O00Q Mo07 O00F 77.79(13) . . ?
O00R Mo07 Mo03 83.58(13) . . ?
O00R Mo07 O00D 161.89(15) . 2_655 ?
O00R Mo07 O00E 95.06(16) . . ?
O00R Mo07 O00F 93.01(15) . . ?
O00R Mo07 O00Q 101.94(18) . . ?
O00Z Mo07 Mo03 135.81(15) . . ?
O00Z Mo07 O00D 89.67(17) . 2_655 ?
O00Z Mo07 O00E 100.97(18) . . ?
O00Z Mo07 O00F 161.23(17) . . ?
O00Z Mo07 O00Q 100.72(19) . . ?
O00Z Mo07 O00R 105.5(2) . . ?
O00O Mo08 O00F 69.28(11) 2_655 . ?
O00P Mo08 O00F 73.48(13) . . ?
O00P Mo08 O00O 78.39(14) . 2_655 ?
O00P Mo08 O00Q 143.46(15) . . ?
O00Q Mo08 O00F 72.79(13) . . ?
O00Q Mo08 O00O 76.92(14) . 2_655 ?
O014 Mo08 O00F 95.73(16) . . ?
O014 Mo08 O00O 164.91(16) . 2_655 ?
O014 Mo08 O00P 99.4(2) . . ?
O014 Mo08 O00Q 97.52(19) . . ?
O017 Mo08 O00F 158.84(17) . . ?
O017 Mo08 O00O 89.60(17) . 2_655 ?
O017 Mo08 O00P 104.45(19) . . ?
O017 Mo08 O00Q 101.9(2) . . ?
O017 Mo08 O014 105.3(2) . . ?
O00K Co09 N00U 92.79(13) . 2_566 ?
O00K Co09 N010 152.30(14) . . ?
O00K Co09 N016 85.48(13) . . ?
N00U Co09 N010 91.90(15) 2_566 . ?
N00U Co09 N016 173.66(15) 2_566 . ?
N00Y Co09 O00K 79.34(13) . . ?
N00Y Co09 N00U 89.25(15) . 2_566 ?
N00Y Co09 N010 73.43(14) . . ?
N00Y Co09 N011 171.62(14) . . ?
N00Y Co09 N016 96.40(14) . . ?
N011 Co09 O00K 104.25(13) . . ?
N011 Co09 N00U 98.06(14) . 2_566 ?
N011 Co09 N010 102.09(14) . . ?
N011 Co09 N016 76.52(14) . . ?
N016 Co09 N010 92.46(15) . . ?
Mo01 O00A Mo02 130.49(14) . . ?
Mo01 O00A Mo04 104.00(12) . . ?
Mo04 O00A Mo02 97.43(11) . . ?
Mo04 O00B Mo01 99.25(12) 2_556 2_556 ?
Mo05 O00B Mo01 102.38(12) . 2_556 ?
Mo05 O00B Mo04 144.84(16) . 2_556 ?
Mo01 O00C Mo01 105.08(12) . 2_556 ?
Mo01 O00C Mo05 103.37(13) . 2_556 ?
Mo05 O00C Mo01 91.41(10) 2_556 2_556 ?
Mo03 O00D Mo06 109.40(15) . . ?
Mo03 O00D Mo07 110.82(15) . 2_655 ?
Mo06 O00D Mo07 105.41(13) . 2_655 ?
Mo03 O00E Mo06 109.85(14) . 2_655 ?
Mo03 O00E Mo07 108.83(15) . . ?
Mo07 O00E Mo06 102.95(13) . 2_655 ?
Mo03 O00F Mo03 104.53(13) . 2_655 ?
Mo03 O00F Mo06 92.19(12) . . ?
Mo03 O00F Mo07 91.59(12) . . ?
Mo03 O00F Mo08 163.70(15) . . ?
Mo03 O00F Mo08 91.77(10) 2_655 . ?
Mo06 O00F Mo03 97.71(11) . 2_655 ?
Mo06 O00F Mo08 85.53(10) . . ?
Mo07 O00F Mo03 97.73(12) . 2_655 ?
Mo07 O00F Mo06 162.63(15) . . ?
Mo07 O00F Mo08 86.09(10) . . ?
Mo01 O00G Mo05 114.73(15) . . ?
Mo04 O00I Mo02 114.76(14) . . ?
Mo02 O00J Mo05 147.66(17) . . ?
Mo02 O00K Co09 137.11(17) . . ?
Mo03 O00O Mo08 117.27(16) . 2_655 ?
Mo06 O00P Mo08 117.88(18) . . ?
Mo07 O00Q Mo08 118.03(18) . . ?
C01B N00T C01J 129.7(4) . . ?
C01I N00T C01B 106.0(4) . . ?
C01I N00T C01J 124.0(4) . . ?
N011 N00U Co09 124.2(3) . 2_566 ?
C01C N00U Co09 128.8(3) . 2_566 ?
C01C N00U N011 106.8(3) . . ?
N00Y N00V Mo02 114.6(3) . . ?
C01I N00V Mo02 136.9(3) . . ?
C01I N00V N00Y 106.8(3) . . ?
C01M N00W C01S 109.9(4) . . ?
C01Q N00W C01M 112.9(4) . . ?
C01Q N00W C01S 108.6(4) . . ?
N00V N00Y Co09 127.4(3) . . ?
C01B N00Y Co09 122.4(3) . . ?
C01B N00Y N00V 108.8(4) . . ?
C01G N010 Co09 116.1(3) . . ?
C01T N010 Co09 125.5(4) . . ?
C01T N010 C01G 118.1(4) . . ?
N00U N011 Co09 136.2(3) . . ?
C01F N011 Co09 115.3(3) . . ?
C01F N011 N00U 107.4(3) . . ?
C01C N012 C01F 104.9(3) . . ?
C01C N012 C01H 128.3(4) . . ?
C01F N012 C01H 126.7(4) . . ?
C01N N015 H015 107.6 . . ?
C01N N015 C01O 110.8(4) . . ?
C01N N015 C01U 113.4(4) . . ?
C01O N015 H015 107.6 . . ?
C01U N015 H015 107.6 . . ?
C01U N015 C01O 109.5(4) . . ?
C01K N016 Co09 115.2(3) . . ?
C01L N016 Co09 125.6(3) . . ?
C01L N016 C01K 117.9(4) . . ?
C01X O01A C020 111.1(4) . . ?
N00T C01B C01G 135.6(4) . . ?
N00Y C01B N00T 108.6(4) . . ?
N00Y C01B C01G 115.8(4) . . ?
N00U C01C N012 110.9(4) . . ?
N00U C01C H01C 124.6 . . ?
N012 C01C H01C 124.6 . . ?
H01A C01D H01B 109.0 . . ?
C01H C01D H01A 111.0 . . ?
C01H C01D H01B 111.0 . . ?
C01H C01D C01Q 103.6(4) . . ?
C01Q C01D H01A 111.0 . . ?
C01Q C01D H01B 111.0 . . ?
C022 O01E C021 109.9(5) . . ?
N011 C01F N012 110.0(4) . . ?
N011 C01F C01K 120.0(4) . . ?
N012 C01F C01K 130.0(4) . . ?
N010 C01G C01B 111.4(4) . . ?
N010 C01G C01W 122.7(5) . . ?
C01W C01G C01B 125.9(5) . . ?
N012 C01H C01D 117.6(4) . . ?
N012 C01H H01D 107.9 . . ?
N012 C01H H01E 107.9 . . ?
C01D C01H H01D 107.9 . . ?
C01D C01H H01E 107.9 . . ?
H01D C01H H01E 107.2 . . ?
N00T C01I H01I 125.1 . . ?
N00V C01I N00T 109.8(4) . . ?
N00V C01I H01I 125.1 . . ?
N00T C01J H01F 109.6 . . ?
N00T C01J H01G 109.6 . . ?
N00T C01J C01R 110.3(4) . . ?
H01F C01J H01G 108.1 . . ?
C01R C01J H01F 109.6 . . ?
C01R C01J H01G 109.6 . . ?
N016 C01K C01F 111.6(4) . . ?
N016 C01K C01Z 122.2(4) . . ?
C01Z C01K C01F 126.1(4) . . ?
N016 C01L H01L 118.6 . . ?
N016 C01L C01Y 122.9(5) . . ?
C01Y C01L H01L 118.6 . . ?
N00W C01M H01H 109.7 . . ?
N00W C01M H01J 109.7 . . ?
N00W C01M C021 110.0(5) . . ?
H01H C01M H01J 108.2 . . ?
C021 C01M H01H 109.7 . . ?
C021 C01M H01J 109.7 . . ?
N015 C01N H01K 109.3 . . ?
N015 C01N H01M 109.3 . . ?
N015 C01N C01R 111.4(4) . . ?
H01K C01N H01M 108.0 . . ?
C01R C01N H01K 109.3 . . ?
C01R C01N H01M 109.3 . . ?
N015 C01O H01N 110.0 . . ?
N015 C01O H01O 110.0 . . ?
H01N C01O H01O 108.4 . . ?
C01X C01O N015 108.5(4) . . ?
C01X C01O H01N 110.0 . . ?
C01X C01O H01O 110.0 . . ?
N00W C01Q C01D 115.9(4) . . ?
N00W C01Q H01P 108.3 . . ?
N00W C01Q H01Q 108.3 . . ?
C01D C01Q H01P 108.3 . . ?
C01D C01Q H01Q 108.3 . . ?
H01P C01Q H01Q 107.4 . . ?
C01J C01R H01R 110.1 . . ?
C01J C01R H01S 110.1 . . ?
C01N C01R C01J 108.2(4) . . ?
C01N C01R H01R 110.1 . . ?
C01N C01R H01S 110.1 . . ?
H01R C01R H01S 108.4 . . ?
N00W C01S H01T 109.5 . . ?
N00W C01S H01U 109.5 . . ?
H01T C01S H01U 108.0 . . ?
C022 C01S N00W 110.9(5) . . ?
C022 C01S H01T 109.5 . . ?
C022 C01S H01U 109.5 . . ?
N010 C01T H01V 118.6 . . ?
N010 C01T C 122.8(5) . . ?
C C01T H01V 118.6 . . ?
N015 C01U H01W 109.7 . . ?
N015 C01U H01X 109.7 . . ?
N015 C01U C020 109.7(5) . . ?
H01W C01U H01X 108.2 . . ?
C020 C01U H01W 109.7 . . ?
C020 C01U H01X 109.7 . . ?
C01T C H 120.9 . . ?
C024 C C01T 118.1(5) . . ?
C024 C H 120.9 . . ?
C01G C01W H01Y 121.1 . . ?
C01G C01W C024 117.8(6) . . ?
C024 C01W H01Y 121.1 . . ?
O01A C01X C01O 112.2(5) . . ?
O01A C01X H01Z 109.2 . . ?
O01A C01X HA 109.2 . . ?
C01O C01X H01Z 109.2 . . ?
C01O C01X HA 109.2 . . ?
H01Z C01X HA 107.9 . . ?
C01L C01Y H01 120.6 . . ?
C023 C01Y C01L 118.7(5) . . ?
C023 C01Y H01 120.6 . . ?
C01K C01Z H1 120.1 . . ?
C01K C01Z C023 119.9(5) . . ?
C023 C01Z H1 120.1 . . ?
O01A C020 C01U 112.6(5) . . ?
O01A C020 H02A 109.1 . . ?
O01A C020 H02B 109.1 . . ?
C01U C020 H02A 109.1 . . ?
C01U C020 H02B 109.1 . . ?
H02A C020 H02B 107.8 . . ?
O01E C021 C01M 112.0(6) . . ?
O01E C021 H02C 109.2 . . ?
O01E C021 H02D 109.2 . . ?
C01M C021 H02C 109.2 . . ?
C01M C021 H02D 109.2 . . ?
H02C C021 H02D 107.9 . . ?
O01E C022 C01S 111.0(6) . . ?
O01E C022 H02E 109.4 . . ?
O01E C022 H02F 109.4 . . ?
C01S C022 H02E 109.4 . . ?
C01S C022 H02F 109.4 . . ?
H02E C022 H02F 108.0 . . ?
C01Y C023 C01Z 118.4(5) . . ?
C01Y C023 H023 120.8 . . ?
C01Z C023 H023 120.8 . . ?
C C024 C01W 120.4(6) . . ?
C C024 H024 119.8 . . ?
C01W C024 H024 119.8 . . ?
H1A O1 H1B 104.5 . . ?

loop_
_geom_bond_atom_site_label_1
_geom_bond_atom_site_label_2
_geom_bond_distance
_geom_bond_site_symmetry_2
_geom_bond_publ_flag
Mo01 Mo04 3.1923(5) . ?
Mo01 O00A 1.915(3) . ?
Mo01 O00B 2.166(3) 2_556 ?
Mo01 O00C 2.471(3) 2_556 ?
Mo01 O00C 1.887(3) . ?
Mo01 O00G 1.748(3) . ?
Mo01 O00H 1.699(3) . ?
Mo02 O00A 2.203(3) . ?
Mo02 O00I 1.987(3) . ?
Mo02 O00J 1.867(3) . ?
Mo02 O00K 1.752(3) . ?
Mo02 O00M 1.697(3) . ?
Mo02 N00V 2.280(4) . ?
Mo03 Mo07 3.2031(6) . ?
Mo03 O00D 1.962(3) . ?
Mo03 O00E 1.935(3) . ?
Mo03 O00F 2.353(3) 2_655 ?
Mo03 O00F 2.151(3) . ?
Mo03 O00L 1.693(3) . ?
Mo03 O00O 1.740(3) . ?
Mo04 O00A 2.132(3) . ?
Mo04 O00B 2.022(3) 2_556 ?
Mo04 O00I 1.880(3) . ?
Mo04 O00N 1.698(3) . ?
Mo04 O00S 1.698(3) . ?
Mo05 O00B 1.980(3) . ?
Mo05 O00C 2.225(3) 2_556 ?
Mo05 O00G 2.237(3) . ?
Mo05 O00J 1.922(3) . ?
Mo05 O00X 1.701(4) . ?
Mo05 O018 1.704(4) . ?
Mo06 O00D 1.993(3) . ?
Mo06 O00E 2.361(3) 2_655 ?
Mo06 O00F 2.326(3) . ?
Mo06 O00P 1.887(4) . ?
Mo06 O013 1.700(4) . ?
Mo06 O019 1.700(4) . ?
Mo07 O00D 2.302(3) 2_655 ?
Mo07 O00E 2.004(3) . ?
Mo07 O00F 2.315(3) . ?
Mo07 O00Q 1.872(4) . ?
Mo07 O00R 1.708(4) . ?
Mo07 O00Z 1.697(4) . ?
Mo08 O00F 2.470(3) . ?
Mo08 O00O 2.302(3) 2_655 ?
Mo08 O00P 1.916(4) . ?
Mo08 O00Q 1.939(4) . ?
Mo08 O014 1.700(4) . ?
Mo08 O017 1.693(4) . ?
Co09 O00K 2.078(3) . ?
Co09 N00U 2.095(4) 2_566 ?
Co09 N00Y 2.036(4) . ?
Co09 N010 2.224(4) . ?
Co09 N011 2.076(3) . ?
Co09 N016 2.176(4) . ?
N00T C01B 1.350(6) . ?
N00T C01I 1.344(6) . ?
N00T C01J 1.480(5) . ?
N00U N011 1.374(5) . ?
N00U C01C 1.302(6) . ?
N00V N00Y 1.352(5) . ?
N00V C01I 1.312(6) . ?
N00W C01M 1.496(7) . ?
N00W C01Q 1.485(6) . ?
N00W C01S 1.500(6) . ?
N00Y C01B 1.305(6) . ?
N010 C01G 1.364(6) . ?
N010 C01T 1.334(6) . ?
N011 C01F 1.312(5) . ?
N012 C01C 1.352(6) . ?
N012 C01F 1.352(5) . ?
N012 C01H 1.467(5) . ?
N015 H015 0.9800 . ?
N015 C01N 1.495(6) . ?
N015 C01O 1.507(6) . ?
N015 C01U 1.497(6) . ?
N016 C01K 1.343(6) . ?
N016 C01L 1.330(6) . ?
O01A C01X 1.407(8) . ?
O01A C020 1.418(8) . ?
C01B C01G 1.477(6) . ?
C01C H01C 0.9300 . ?
C01D H01A 0.9700 . ?
C01D H01B 0.9700 . ?
C01D C01H 1.501(6) . ?
C01D C01Q 1.532(6) . ?
O01E C021 1.420(8) . ?
O01E C022 1.411(9) . ?
C01F C01K 1.465(6) . ?
C01G C01W 1.370(7) . ?
C01H H01D 0.9700 . ?
C01H H01E 0.9700 . ?
C01I H01I 0.9300 . ?
C01J H01F 0.9700 . ?
C01J H01G 0.9700 . ?
C01J C01R 1.528(7) . ?
C01K C01Z 1.369(7) . ?
C01L H01L 0.9300 . ?
C01L C01Y 1.391(7) . ?
C01M H01H 0.9700 . ?
C01M H01J 0.9700 . ?
C01M C021 1.510(9) . ?
C01N H01K 0.9700 . ?
C01N H01M 0.9700 . ?
C01N C01R 1.511(6) . ?
C01O H01N 0.9700 . ?
C01O H01O 0.9700 . ?
C01O C01X 1.505(8) . ?
C01Q H01P 0.9700 . ?
C01Q H01Q 0.9700 . ?
C01R H01R 0.9700 . ?
C01R H01S 0.9700 . ?
C01S H01T 0.9700 . ?
C01S H01U 0.9700 . ?
C01S C022 1.483(9) . ?
C01T H01V 0.9300 . ?
C01T C 1.383(8) . ?
C01U H01W 0.9700 . ?
C01U H01X 0.9700 . ?
C01U C020 1.509(9) . ?
C H 0.9300 . ?
C C024 1.379(10) . ?
C01W H01Y 0.9300 . ?
C01W C024 1.390(9) . ?
C01X H01Z 0.9700 . ?
C01X HA 0.9700 . ?
C01Y H01 0.9300 . ?
C01Y C023 1.372(9) . ?
C01Z H1 0.9300 . ?
C01Z C023 1.379(8) . ?
C020 H02A 0.9700 . ?
C020 H02B 0.9700 . ?
C021 H02C 0.9700 . ?
C021 H02D 0.9700 . ?
C022 H02E 0.9700 . ?
C022 H02F 0.9700 . ?
C023 H023 0.9300 . ?
C024 H024 0.9300 . ?
O1 H1A 0.8500 . ?
O1 H1B 0.8501 . ?

loop_
_geom_torsion_atom_site_label_1
_geom_torsion_atom_site_label_2
_geom_torsion_atom_site_label_3
_geom_torsion_atom_site_label_4
_geom_torsion
_geom_torsion_site_symmetry_1
_geom_torsion_site_symmetry_2
_geom_torsion_site_symmetry_3
_geom_torsion_site_symmetry_4
_geom_torsion_publ_flag
Mo01 Mo04 O00I Mo02 -25.21(15) . . . . ?
Mo02 N00V N00Y Co09 -0.3(4) . . . . ?
Mo02 N00V N00Y C01B 166.5(3) . . . . ?
Mo02 N00V C01I N00T -162.7(3) . . . . ?
Mo03 Mo07 O00Q Mo08 -20.4(2) . . . . ?
Mo04 Mo01 O00C Mo01 47.80(11) . . . 2_556 ?
Mo04 Mo01 O00C Mo05 -47.37(11) . . . 2_556 ?
Mo04 Mo01 O00G Mo05 -38.82(17) . . . . ?
Mo07 Mo03 O00O Mo08 74.7(2) . . . 2_655 ?
Co09 N00U N011 Co09 17.8(6) 2_566 . . . ?
Co09 N00U N011 C01F -175.2(3) 2_566 . . . ?
Co09 N00U C01C N012 174.7(3) 2_566 . . . ?
Co09 N00Y C01B N00T 168.7(3) . . . . ?
Co09 N00Y C01B C01G -11.6(5) . . . . ?
Co09 N010 C01G C01B -3.2(5) . . . . ?
Co09 N010 C01G C01W 176.1(5) . . . . ?
Co09 N010 C01T C -175.5(5) . . . . ?
Co09 N011 C01F N012 170.2(3) . . . . ?
Co09 N011 C01F C01K -9.6(5) . . . . ?
Co09 N016 C01K C01F -11.3(5) . . . . ?
Co09 N016 C01K C01Z 164.8(5) . . . . ?
Co09 N016 C01L C01Y -165.2(5) . . . . ?
O00A Mo01 O00C Mo01 40.9(2) . . . 2_556 ?
O00A Mo01 O00C Mo05 -54.3(2) . . . 2_556 ?
O00A Mo01 O00G Mo05 -74.61(16) . . . . ?
O00A Mo02 O00J Mo05 8.1(3) . . . . ?
O00A Mo02 O00K Co09 -89.4(2) . . . . ?
O00A Mo04 O00I Mo02 -0.29(14) . . . . ?
O00B Mo01 O00C Mo01 76.54(12) 2_556 . . 2_556 ?
O00B Mo01 O00C Mo05 -18.64(11) 2_556 . . 2_556 ?
O00B Mo01 O00G Mo05 -8.7(3) 2_556 . . . ?
O00B Mo04 O00I Mo02 -28.7(3) 2_556 . . . ?
O00C Mo01 O00C Mo01 0.0 2_556 . . 2_556 ?
O00C Mo01 O00C Mo05 -95.18(14) 2_556 . . 2_556 ?
O00C Mo01 O00G Mo05 -0.83(13) 2_556 . . . ?
O00C Mo01 O00G Mo05 71.08(16) . . . . ?
O00D Mo03 O00O Mo08 -77.07(19) . . . 2_655 ?
O00D Mo06 O00P Mo08 53.5(3) . . . . ?
O00D Mo07 O00Q Mo08 -93.8(2) 2_655 . . . ?
O00E Mo03 O00O Mo08 75.72(19) . . . 2_655 ?
O00E Mo06 O00P Mo08 94.2(2) 2_655 . . . ?
O00E Mo07 O00Q Mo08 -51.1(4) . . . . ?
O00F Mo03 O00O Mo08 -4.3(5) . . . 2_655 ?
O00F Mo03 O00O Mo08 -1.39(17) 2_655 . . 2_655 ?
O00F Mo06 O00P Mo08 21.97(18) . . . . ?
O00F Mo07 O00Q Mo08 -21.46(18) . . . . ?
O00G Mo01 O00C Mo01 -74.71(14) . . . 2_556 ?
O00G Mo01 O00C Mo05 -169.89(13) . . . 2_556 ?
O00H Mo01 O00C Mo01 176.28(14) . . . 2_556 ?
O00H Mo01 O00C Mo05 81.10(16) . . . 2_556 ?
O00H Mo01 O00G Mo05 179.39(15) . . . . ?
O00I Mo02 O00J Mo05 -64.1(4) . . . . ?
O00I Mo02 O00K Co09 -50.8(4) . . . . ?
O00J Mo02 O00K Co09 179.6(2) . . . . ?
O00K Mo02 O00J Mo05 94.0(4) . . . . ?
O00L Mo03 O00O Mo08 179.85(18) . . . 2_655 ?
O00M Mo02 O00J Mo05 -160.8(3) . . . . ?
O00M Mo02 O00K Co09 76.5(3) . . . . ?
O00N Mo04 O00I Mo02 -151.91(17) . . . . ?
O00R Mo07 O00Q Mo08 69.1(2) . . . . ?
O00S Mo04 O00I Mo02 98.72(19) . . . . ?
N00T C01B C01G N010 -171.3(5) . . . . ?
N00T C01B C01G C01W 9.4(9) . . . . ?
N00T C01J C01R C01N -178.9(4) . . . . ?
N00U N011 C01F N012 0.1(5) . . . . ?
N00U N011 C01F C01K -179.7(4) . . . . ?
N00V Mo02 O00K Co09 -6.4(2) . . . . ?
N00V N00Y C01B N00T 1.0(5) . . . . ?
N00V N00Y C01B C01G -179.2(4) . . . . ?
N00W C01M C021 O01E -55.9(8) . . . . ?
N00W C01S C022 O01E 58.6(8) . . . . ?
N00Y N00V C01I N00T 0.3(5) . . . . ?
N00Y C01B C01G N010 9.0(6) . . . . ?
N00Y C01B C01G C01W -170.3(5) . . . . ?
O00Z Mo07 O00Q Mo08 177.6(2) . . . . ?
N010 C01G C01W C024 -0.9(10) . . . . ?
N010 C01T C C024 0.8(12) . . . . ?
N011 N00U C01C N012 -0.5(5) . . . . ?
N011 C01F C01K N016 14.1(6) . . . . ?
N011 C01F C01K C01Z -161.8(6) . . . . ?
N012 C01F C01K N016 -165.7(4) . . . . ?
N012 C01F C01K C01Z 18.5(9) . . . . ?
O013 Mo06 O00P Mo08 -179.1(2) . . . . ?
N015 C01N C01R C01J -172.7(4) . . . . ?
N015 C01O C01X O01A -59.1(6) . . . . ?
N015 C01U C020 O01A 55.6(6) . . . . ?
N016 C01K C01Z C023 3.2(10) . . . . ?
N016 C01L C01Y C023 0.5(11) . . . . ?
O019 Mo06 O00P Mo08 -71.1(2) . . . . ?
C01B N00T C01I N00V 0.3(5) . . . . ?
C01B N00T C01J C01R 74.6(6) . . . . ?
C01B C01G C01W C024 178.3(6) . . . . ?
C01C N00U N011 Co09 -166.8(3) . . . . ?
C01C N00U N011 C01F 0.2(5) . . . . ?
C01C N012 C01F N011 -0.4(5) . . . . ?
C01C N012 C01F C01K 179.4(5) . . . . ?
C01C N012 C01H C01D -4.2(7) . . . . ?
C01F N012 C01C N00U 0.6(5) . . . . ?
C01F N012 C01H C01D 170.3(4) . . . . ?
C01F C01K C01Z C023 178.7(6) . . . . ?
C01G N010 C01T C -1.7(9) . . . . ?
C01G C01W C024 C -0.1(12) . . . . ?
C01H N012 C01C N00U 175.9(4) . . . . ?
C01H N012 C01F N011 -175.9(4) . . . . ?
C01H N012 C01F C01K 3.9(8) . . . . ?
C01H C01D C01Q N00W 154.3(5) . . . . ?
C01I N00T C01B N00Y -0.8(5) . . . . ?
C01I N00T C01B C01G 179.5(5) . . . . ?
C01I N00T C01J C01R -98.9(5) . . . . ?
C01I N00V N00Y Co09 -167.7(3) . . . . ?
C01I N00V N00Y C01B -0.8(5) . . . . ?
C01J N00T C01B N00Y -175.2(4) . . . . ?
C01J N00T C01B C01G 5.1(8) . . . . ?
C01J N00T C01I N00V 175.1(4) . . . . ?
C01K N016 C01L C01Y 0.7(8) . . . . ?
C01K C01Z C023 C01Y -1.9(12) . . . . ?
C01L N016 C01K C01F -178.6(4) . . . . ?
C01L N016 C01K C01Z -2.5(8) . . . . ?
C01L C01Y C023 C01Z 0.2(12) . . . . ?
C01M N00W C01Q C01D 69.2(6) . . . . ?
C01M N00W C01S C022 -53.0(7) . . . . ?
C01N N015 C01O C01X -177.9(4) . . . . ?
C01N N015 C01U C020 -179.1(4) . . . . ?
C01O N015 C01N C01R 169.1(4) . . . . ?
C01O N015 C01U C020 -54.9(6) . . . . ?
C01Q N00W C01M C021 172.5(5) . . . . ?
C01Q N00W C01S C022 -176.9(6) . . . . ?
C01Q C01D C01H N012 174.9(4) . . . . ?
C01S N00W C01M C021 51.0(7) . . . . ?
C01S N00W C01Q C01D -168.6(5) . . . . ?
C01T N010 C01G C01B -177.5(5) . . . . ?
C01T N010 C01G C01W 1.8(8) . . . . ?
C01T C C024 C01W 0.2(13) . . . . ?
C01U N015 C01N C01R -67.3(5) . . . . ?
C01U N015 C01O C01X 56.3(6) . . . . ?
C01X O01A C020 C01U -57.5(7) . . . . ?
C020 O01A C01X C01O 59.5(7) . . . . ?
C021 O01E C022 C01S -62.0(8) . . . . ?
C022 O01E C021 C01M 61.0(8) . . . . ?
